data_4335615
loop_
_publ_author_name
'Wenjiao Yao'
'Xingxing Jiang'
'Hongwei Huang'
'Tao Xu'
'Xiaoshan Wang'
'Zheshuai Lin'
'Chuangtian Chen'

_publ_section_title
;
 Sr8MgB18O36: a New Alkaline-Earth Borate with a Novel Zero-Dimensional
 (B18O36)18- Anion Ring
;
_journal_name_full 'Inorganic Chemistry'
_journal_page_first 8291
_journal_page_last 8293
_journal_paper_doi 10.1021/ic401167z
_journal_volume 52
_journal_year 2013
_chemical_formula_sum 'B18 Mg O36 Sr8'
_chemical_formula_weight 1495.82
_chemical_name_systematic
; 
 magnesium octastrontium octadeca-borate 
;
_space_group_IT_number 167
_symmetry_space_group_name_Hall '-R 3 2"c'
_symmetry_space_group_name_H-M 'R -3 c :H'
_atom_sites_solution_primary direct
_atom_sites_solution_secondary difmap
_audit_creation_method SHELXL-97
_cell_angle_alpha 90.00
_cell_angle_beta 90.00
_cell_angle_gamma 120.00
_cell_formula_units_Z 6
_cell_length_a 11.4271(16)
_cell_length_b 11.4271(16)
_cell_length_c 36.913(7)
_cell_measurement_reflns_used 5404
_cell_measurement_temperature 143.1500
_cell_measurement_theta_max 31.4970
_cell_measurement_theta_min 2.1307
_cell_volume 4174.3(11)
_computing_structure_refinement 'SHELXL-97 (Sheldrick, 1997)'
_computing_structure_solution 'SHELXS-97 (Sheldrick, 1990)'
_diffrn_ambient_temperature 143.1500
_diffrn_measured_fraction_theta_full 0.998
_diffrn_measured_fraction_theta_max 0.998
_diffrn_measurement_method dtprofit.ref
_diffrn_radiation_monochromator graphite
_diffrn_radiation_source 'fine-focus sealed tube'
_diffrn_radiation_type MoK\a
_diffrn_radiation_wavelength 0.71073
_diffrn_reflns_av_R_equivalents 0.0552
_diffrn_reflns_av_sigmaI/netI 0.0307
_diffrn_reflns_limit_h_max 16
_diffrn_reflns_limit_h_min -16
_diffrn_reflns_limit_k_max 12
_diffrn_reflns_limit_k_min -16
_diffrn_reflns_limit_l_max 36
_diffrn_reflns_limit_l_min -53
_diffrn_reflns_number 13169
_diffrn_reflns_theta_full 31.50
_diffrn_reflns_theta_max 31.50
_diffrn_reflns_theta_min 2.34
_exptl_absorpt_coefficient_mu 15.388
_exptl_absorpt_correction_T_max 1.0000
_exptl_absorpt_correction_T_min 0.6792
_exptl_absorpt_correction_type multi-scan
_exptl_crystal_colour colorless
_exptl_crystal_density_diffrn 3.570
_exptl_crystal_description chip
_exptl_crystal_F_000 3465
_exptl_crystal_size_max 0.2050
_exptl_crystal_size_mid 0.1900
_exptl_crystal_size_min 0.1500
_refine_diff_density_max 0.801
_refine_diff_density_min -0.838
_refine_diff_density_rms 0.163
_refine_ls_extinction_coef 0.00091(3)
_refine_ls_extinction_expression Fc^*^=kFc[1+0.001xFc^2^\l^3^/sin(2\q)]^-1/4^
_refine_ls_extinction_method SHELXL
_refine_ls_goodness_of_fit_ref 1.293
_refine_ls_matrix_type full
_refine_ls_number_parameters 98
_refine_ls_number_reflns 1556
_refine_ls_number_restraints 0
_refine_ls_restrained_S_all 1.293
_refine_ls_R_factor_all 0.0363
_refine_ls_R_factor_gt 0.0331
_refine_ls_shift/su_max 0.001
_refine_ls_shift/su_mean 0.000
_refine_ls_structure_factor_coef Fsqd
_refine_ls_weighting_details 'calc w=1/[\s^2^(Fo^2^)+(0.0171P)^2^+25.3998P] where P=(Fo^2^+2Fc^2^)/3'
_refine_ls_weighting_scheme calc
_refine_ls_wR_factor_gt 0.0618
_refine_ls_wR_factor_ref 0.0627
_reflns_number_gt 1495
_reflns_number_total 1556
_reflns_threshold_expression >2sigma(I)
_cod_data_source_file ic401167z_si_002.cif
_cod_data_source_block sm
_cod_original_cell_volume 4174.2(12)
_cod_original_sg_symbol_H-M 'R -3 c'
_cod_original_formula_sum ' B18 Mg O36 Sr8'
_cod_database_code 4335615

loop_
_symmetry_equiv_pos_as_xyz
'x, y, z'
'-y, x-y, z'
'-x+y, -x, z'
'y, x, -z+1/2'
'x-y, -y, -z+1/2'
'-x, -x+y, -z+1/2'
'x+2/3, y+1/3, z+1/3'
'-y+2/3, x-y+1/3, z+1/3'
'-x+y+2/3, -x+1/3, z+1/3'
'y+2/3, x+1/3, -z+5/6'
'x-y+2/3, -y+1/3, -z+5/6'
'-x+2/3, -x+y+1/3, -z+5/6'
'x+1/3, y+2/3, z+2/3'
'-y+1/3, x-y+2/3, z+2/3'
'-x+y+1/3, -x+2/3, z+2/3'
'y+1/3, x+2/3, -z+7/6'
'x-y+1/3, -y+2/3, -z+7/6'
'-x+1/3, -x+y+2/3, -z+7/6'
'-x, -y, -z'
'y, -x+y, -z'
'x-y, x, -z'
'-y, -x, z-1/2'
'-x+y, y, z-1/2'
'x, x-y, z-1/2'
'-x+2/3, -y+1/3, -z+1/3'
'y+2/3, -x+y+1/3, -z+1/3'
'x-y+2/3, x+1/3, -z+1/3'
'-y+2/3, -x+1/3, z-1/6'
'-x+y+2/3, y+1/3, z-1/6'
'x+2/3, x-y+1/3, z-1/6'
'-x+1/3, -y+2/3, -z+2/3'
'y+1/3, -x+y+2/3, -z+2/3'
'x-y+1/3, x+2/3, -z+2/3'
'-y+1/3, -x+2/3, z+1/6'
'-x+y+1/3, y+2/3, z+1/6'
'x+1/3, x-y+2/3, z+1/6'

loop_
_atom_site_label
_atom_site_type_symbol
_atom_site_fract_x
_atom_site_fract_y
_atom_site_fract_z
_atom_site_U_iso_or_equiv
_atom_site_adp_type
_atom_site_occupancy
_atom_site_symmetry_multiplicity
_atom_site_calc_flag
_atom_site_refinement_flags
Sr1 Sr 0.66069(3) 0.69348(3) 0.146804(8) 0.00541(10) Uani 1 1 d .
Sr2 Sr 0.6667 0.3333 0.136124(13) 0.00505(12) Uani 1 3 d S
Mg1 Mg 0.3333 0.6667 0.1667 0.0043(5) Uani 1 6 d S
O1 O 0.8651(2) 0.6797(2) 0.12107(6) 0.0055(4) Uani 1 1 d .
O2 O 0.6255(2) 0.4797(2) 0.17700(6) 0.0064(4) Uani 1 1 d .
O3 O 0.2027(2) 0.7197(2) 0.07400(6) 0.0081(4) Uani 1 1 d .
O4 O 0.4538(2) 0.4852(2) 0.11167(6) 0.0059(4) Uani 1 1 d .
O5 O 0.2201(2) 0.7299(2) 0.13791(6) 0.0063(4) Uani 1 1 d .
O6 O 0.8166(3) 0.4833(3) 0.0833 0.0051(5) Uani 1 2 d S
O7 O 0.6667 0.5760(3) 0.0833 0.0059(6) Uani 1 2 d S
B1 B 0.1540(3) 0.6648(3) 0.10827(9) 0.0054(6) Uani 1 1 d .
B2 B 0.8080(3) 0.6068(3) 0.08534(9) 0.0046(6) Uani 1 1 d .
B3 B 0.6814(3) 0.5303(3) 0.20928(9) 0.0053(6) Uani 1 1 d .

loop_
_atom_site_aniso_label
_atom_site_aniso_U_11
_atom_site_aniso_U_22
_atom_site_aniso_U_33
_atom_site_aniso_U_23
_atom_site_aniso_U_13
_atom_site_aniso_U_12
Sr1 0.00431(14) 0.00380(14) 0.00876(17) -0.00011(9) 0.00044(9) 0.00249(10)
Sr2 0.00516(14) 0.00516(14) 0.0048(2) 0.000 0.000 0.00258(7)
Mg1 0.0039(7) 0.0039(7) 0.0050(12) 0.000 0.000 0.0020(3)
O1 0.0032(9) 0.0049(9) 0.0065(10) -0.0008(7) 0.0011(7) 0.0005(8)
O2 0.0050(9) 0.0069(9) 0.0078(11) -0.0015(8) -0.0012(8) 0.0035(8)
O3 0.0066(10) 0.0058(10) 0.0072(11) 0.0001(8) -0.0002(8) -0.0004(8)
O4 0.0071(9) 0.0085(10) 0.0046(10) -0.0013(8) -0.0006(8) 0.0058(8)
O5 0.0073(9) 0.0045(9) 0.0066(10) -0.0012(8) -0.0020(8) 0.0026(8)
O6 0.0041(9) 0.0041(9) 0.0078(15) 0.0012(5) -0.0012(5) 0.0026(11)
O7 0.0031(13) 0.0033(9) 0.0113(15) 0.0000(5) 0.0000(11) 0.0016(6)
B1 0.0061(14) 0.0027(13) 0.0079(16) -0.0001(11) -0.0009(12) 0.0026(11)
B2 0.0046(13) 0.0027(13) 0.0061(16) 0.0006(11) -0.0007(11) 0.0013(11)
B3 0.0045(14) 0.0049(13) 0.0071(16) -0.0009(11) -0.0002(11) 0.0027(12)

loop_
_atom_type_symbol
_atom_type_description
_atom_type_scat_dispersion_real
_atom_type_scat_dispersion_imag
_atom_type_scat_source
B B 0.0013 0.0007 'International Tables Vol C Tables 4.2.6.8 and 6.1.1.4'
O O 0.0106 0.0060 'International Tables Vol C Tables 4.2.6.8 and 6.1.1.4'
Mg Mg 0.0486 0.0363 'International Tables Vol C Tables 4.2.6.8 and 6.1.1.4'
Sr Sr -1.5307 3.2498 'International Tables Vol C Tables 4.2.6.8 and 6.1.1.4'
Na Na 0.0362 0.0249 'International Tables Vol C Tables 4.2.6.8 and 6.1.1.4'
Li Li -0.0003 0.0001 'International Tables Vol C Tables 4.2.6.8 and 6.1.1.4'

loop_
_geom_angle_atom_site_label_1
_geom_angle_atom_site_label_2
_geom_angle_atom_site_label_3
_geom_angle
_geom_angle_site_symmetry_1
_geom_angle_site_symmetry_3
O5 Sr1 O2 131.16(7) 3_565 .
O5 Sr1 O1 145.84(7) 3_565 .
O2 Sr1 O1 79.42(7) . .
O5 Sr1 O2 75.04(7) 3_565 27
O2 Sr1 O2 137.89(3) . 27
O1 Sr1 O2 91.37(7) . 27
O5 Sr1 O4 78.73(7) 3_565 .
O2 Sr1 O4 73.40(7) . .
O1 Sr1 O4 100.85(6) . .
O2 Sr1 O4 148.45(7) 27 .
O5 Sr1 O7 106.62(7) 3_565 .
O2 Sr1 O7 86.21(7) . .
O1 Sr1 O7 53.80(5) . .
O2 Sr1 O7 120.96(6) 27 .
O4 Sr1 O7 51.58(5) . .
O5 Sr1 O5 63.95(9) 3_565 25_565
O2 Sr1 O5 70.89(7) . 25_565
O1 Sr1 O5 149.77(6) . 25_565
O2 Sr1 O5 106.73(6) 27 25_565
O4 Sr1 O5 76.33(6) . 25_565
O7 Sr1 O5 127.42(5) . 25_565
O5 Sr1 O4 76.34(7) 3_565 27
O2 Sr1 O4 86.68(6) . 27
O1 Sr1 O4 127.08(6) . 27
O2 Sr1 O4 66.39(6) 27 27
O4 Sr1 O4 123.53(7) . 27
O7 Sr1 O4 172.44(6) . 27
O5 Sr1 O4 47.20(6) 25_565 27
O5 Sr1 B3 130.30(8) 3_565 .
O2 Sr1 B3 25.67(8) . .
O1 Sr1 B3 83.84(8) . .
O2 Sr1 B3 113.07(8) 27 .
O4 Sr1 B3 97.21(8) . .
O7 Sr1 B3 108.72(8) . .
O5 Sr1 B3 66.97(8) 25_565 .
O4 Sr1 B3 64.95(8) 27 .
O5 Sr1 O1 135.14(7) 3_565 25_665
O2 Sr1 O1 49.42(6) . 25_665
O1 Sr1 O1 73.98(7) . 25_665
O2 Sr1 O1 88.49(6) 27 25_665
O4 Sr1 O1 122.76(6) . 25_665
O7 Sr1 O1 117.50(6) . 25_665
O5 Sr1 O1 82.33(6) 25_565 25_665
O4 Sr1 O1 58.87(6) 27 25_665
B3 Sr1 O1 26.42(7) . 25_665
O5 Sr1 O3 74.49(6) 3_565 17_664
O2 Sr1 O3 153.04(6) . 17_664
O1 Sr1 O3 73.68(6) . 17_664
O2 Sr1 O3 45.98(6) 27 17_664
O4 Sr1 O3 109.89(6) . 17_664
O7 Sr1 O3 76.75(6) . 17_664
O5 Sr1 O3 136.04(6) 25_565 17_664
O4 Sr1 O3 110.82(6) 27 17_664
B3 Sr1 O3 147.34(8) . 17_664
O1 Sr1 O3 121.87(6) 25_665 17_664
O5 Sr1 B2 128.03(8) 3_565 .
O2 Sr1 B2 82.55(7) . .
O1 Sr1 B2 27.22(7) . .
O2 Sr1 B2 107.29(7) 27 .
O4 Sr1 B2 75.87(7) . .
O7 Sr1 B2 26.59(6) . .
O5 Sr1 B2 145.92(7) 25_565 .
O4 Sr1 B2 153.82(7) 27 .
B3 Sr1 B2 97.52(8) . .
O1 Sr1 B2 96.56(7) 25_665 .
O3 Sr1 B2 72.83(7) 17_664 .
O2 Sr2 O2 86.48(7) 3_665 2_655
O2 Sr2 O2 86.48(7) 3_665 .
O2 Sr2 O2 86.48(7) 2_655 .
O2 Sr2 O6 107.37(6) 3_665 3_665
O2 Sr2 O6 96.29(6) 2_655 3_665
O2 Sr2 O6 165.98(6) . 3_665
O2 Sr2 O6 96.29(6) 3_665 .
O2 Sr2 O6 165.98(6) 2_655 .
O2 Sr2 O6 107.37(6) . .
O6 Sr2 O6 69.75(8) 3_665 .
O2 Sr2 O6 165.98(6) 3_665 2_655
O2 Sr2 O6 107.37(6) 2_655 2_655
O2 Sr2 O6 96.29(6) . 2_655
O6 Sr2 O6 69.75(8) 3_665 2_655
O6 Sr2 O6 69.75(8) . 2_655
O2 Sr2 B2 82.76(8) 3_665 3_665
O2 Sr2 B2 101.55(8) 2_655 3_665
O2 Sr2 B2 166.11(8) . 3_665
O6 Sr2 B2 25.47(6) 3_665 3_665
O6 Sr2 B2 65.35(6) . 3_665
O6 Sr2 B2 92.13(7) 2_655 3_665
O2 Sr2 B2 166.11(8) 3_665 2_655
O2 Sr2 B2 82.76(8) 2_655 2_655
O2 Sr2 B2 101.55(8) . 2_655
O6 Sr2 B2 65.35(6) 3_665 2_655
O6 Sr2 B2 92.13(7) . 2_655
O6 Sr2 B2 25.47(6) 2_655 2_655
B2 Sr2 B2 90.79(8) 3_665 2_655
O2 Sr2 B2 101.55(8) 3_665 .
O2 Sr2 B2 166.11(8) 2_655 .
O2 Sr2 B2 82.76(8) . .
O6 Sr2 B2 92.13(7) 3_665 .
O6 Sr2 B2 25.47(6) . .
O6 Sr2 B2 65.35(6) 2_655 .
B2 Sr2 B2 90.79(8) 3_665 .
B2 Sr2 B2 90.79(8) 2_655 .
O2 Sr2 B2 147.65(7) 3_665 18_654
O2 Sr2 B2 119.11(8) 2_655 18_654
O2 Sr2 B2 76.54(7) . 18_654
O6 Sr2 B2 90.19(7) 3_665 18_654
O6 Sr2 B2 63.94(6) . 18_654
O6 Sr2 B2 24.13(6) 2_655 18_654
B2 Sr2 B2 108.50(7) 3_665 18_654
B2 Sr2 B2 46.22(11) 2_655 18_654
B2 Sr2 B2 49.63(11) . 18_654
O2 Sr2 B2 119.11(7) 3_665 17_554
O2 Sr2 B2 76.54(7) 2_655 17_554
O2 Sr2 B2 147.65(7) . 17_554
O6 Sr2 B2 24.13(6) 3_665 17_554
O6 Sr2 B2 90.19(7) . 17_554
O6 Sr2 B2 63.94(6) 2_655 17_554
B2 Sr2 B2 46.22(11) 3_665 17_554
B2 Sr2 B2 49.63(11) 2_655 17_554
B2 Sr2 B2 108.50(7) . 17_554
B2 Sr2 B2 87.86(8) 18_654 17_554
O2 Sr2 B2 76.54(7) 3_665 16_544
O2 Sr2 B2 147.65(7) 2_655 16_544
O2 Sr2 B2 119.11(8) . 16_544
O6 Sr2 B2 63.94(6) 3_665 16_544
O6 Sr2 B2 24.13(6) . 16_544
O6 Sr2 B2 90.19(7) 2_655 16_544
B2 Sr2 B2 49.63(11) 3_665 16_544
B2 Sr2 B2 108.50(7) 2_655 16_544
B2 Sr2 B2 46.22(11) . 16_544
B2 Sr2 B2 87.86(8) 18_654 16_544
B2 Sr2 B2 87.86(8) 17_554 16_544
O5 Mg1 O5 179.997(1) . 25_565
O5 Mg1 O5 95.92(8) . 2_665
O5 Mg1 O5 84.08(8) 25_565 2_665
O5 Mg1 O5 95.92(8) . 3_565
O5 Mg1 O5 84.08(8) 25_565 3_565
O5 Mg1 O5 95.92(8) 2_665 3_565
O5 Mg1 O5 84.08(8) . 27
O5 Mg1 O5 95.92(8) 25_565 27
O5 Mg1 O5 84.08(8) 2_665 27
O5 Mg1 O5 180.0 3_565 27
O5 Mg1 O5 84.08(8) . 26_455
O5 Mg1 O5 95.92(8) 25_565 26_455
O5 Mg1 O5 179.998(1) 2_665 26_455
O5 Mg1 O5 84.08(8) 3_565 26_455
O5 Mg1 O5 95.91(8) 27 26_455
O5 Mg1 Sr1 142.24(6) . 26_455
O5 Mg1 Sr1 37.76(6) 25_565 26_455
O5 Mg1 Sr1 48.76(6) 2_665 26_455
O5 Mg1 Sr1 100.18(6) 3_565 26_455
O5 Mg1 Sr1 79.82(6) 27 26_455
O5 Mg1 Sr1 131.23(6) 26_455 26_455
O5 Mg1 Sr1 37.76(6) . 2_665
O5 Mg1 Sr1 142.24(6) 25_565 2_665
O5 Mg1 Sr1 131.24(6) 2_665 2_665
O5 Mg1 Sr1 79.82(6) 3_565 2_665
O5 Mg1 Sr1 100.18(6) 27 2_665
O5 Mg1 Sr1 48.76(6) 26_455 2_665
Sr1 Mg1 Sr1 179.998(8) 26_455 2_665
O5 Mg1 Sr1 79.82(6) . 3_565
O5 Mg1 Sr1 100.18(6) 25_565 3_565
O5 Mg1 Sr1 37.76(6) 2_665 3_565
O5 Mg1 Sr1 131.24(6) 3_565 3_565
O5 Mg1 Sr1 48.77(6) 27 3_565
O5 Mg1 Sr1 142.24(6) 26_455 3_565
Sr1 Mg1 Sr1 63.885(3) 26_455 3_565
Sr1 Mg1 Sr1 116.115(3) 2_665 3_565
O5 Mg1 Sr1 131.24(6) . .
O5 Mg1 Sr1 48.77(6) 25_565 .
O5 Mg1 Sr1 79.82(6) 2_665 .
O5 Mg1 Sr1 37.76(6) 3_565 .
O5 Mg1 Sr1 142.24(6) 27 .
O5 Mg1 Sr1 100.18(6) 26_455 .
Sr1 Mg1 Sr1 63.886(3) 26_455 .
Sr1 Mg1 Sr1 116.115(3) 2_665 .
Sr1 Mg1 Sr1 116.115(3) 3_565 .
O5 Mg1 Sr1 100.18(6) . 27
O5 Mg1 Sr1 79.82(6) 25_565 27
O5 Mg1 Sr1 142.24(6) 2_665 27
O5 Mg1 Sr1 48.77(6) 3_565 27
O5 Mg1 Sr1 131.23(6) 27 27
O5 Mg1 Sr1 37.76(6) 26_455 27
Sr1 Mg1 Sr1 116.115(3) 26_455 27
Sr1 Mg1 Sr1 63.885(3) 2_665 27
Sr1 Mg1 Sr1 180.0 3_565 27
Sr1 Mg1 Sr1 63.886(3) . 27
O5 Mg1 Sr1 48.76(6) . 25_565
O5 Mg1 Sr1 131.23(6) 25_565 25_565
O5 Mg1 Sr1 100.18(6) 2_665 25_565
O5 Mg1 Sr1 142.24(6) 3_565 25_565
O5 Mg1 Sr1 37.76(6) 27 25_565
O5 Mg1 Sr1 79.82(6) 26_455 25_565
Sr1 Mg1 Sr1 116.114(3) 26_455 25_565
Sr1 Mg1 Sr1 63.885(3) 2_665 25_565
Sr1 Mg1 Sr1 63.886(3) 3_565 25_565
Sr1 Mg1 Sr1 180.0 . 25_565
Sr1 Mg1 Sr1 116.113(3) 27 25_565
B3 O1 B2 123.9(2) 25_665 .
B3 O1 Sr1 111.75(18) 25_665 .
B2 O1 Sr1 101.42(16) . .
B3 O1 Sr1 76.26(16) 25_665 25_665
B2 O1 Sr1 135.72(17) . 25_665
Sr1 O1 Sr1 106.02(7) . 25_665
B3 O2 Sr2 128.71(19) . .
B3 O2 Sr1 99.47(18) . .
Sr2 O2 Sr1 113.17(8) . .
B3 O2 Sr1 105.93(18) . 26_455
Sr2 O2 Sr1 107.92(8) . 26_455
Sr1 O2 Sr1 97.00(7) . 26_455
B3 O3 B1 121.4(2) 28_565 .
B3 O3 Sr1 80.28(17) 28_565 17_564
B1 O3 Sr1 147.73(18) . 17_564
B1 O4 B2 124.4(2) 2_665 18_654
B1 O4 Sr1 117.01(18) 2_665 .
B2 O4 Sr1 101.06(16) 18_654 .
B1 O4 Sr1 88.04(17) 2_665 26_455
B2 O4 Sr1 136.50(17) 18_654 26_455
Sr1 O4 Sr1 85.11(6) . 26_455
B1 O5 Mg1 120.58(19) . .
B1 O5 Sr1 122.95(19) . 2_665
Mg1 O5 Sr1 110.46(9) . 2_665
B1 O5 Sr1 100.12(18) . 25_565
Mg1 O5 Sr1 97.35(8) . 25_565
Sr1 O5 Sr1 96.81(7) 2_665 25_565
B2 O6 B2 126.7(3) . 16_544
B2 O6 Sr2 104.96(14) . .
B2 O6 Sr2 109.51(14) 16_544 .
B2 O6 Sr2 109.51(14) . 16_544
B2 O6 Sr2 104.95(14) 16_544 16_544
Sr2 O6 Sr2 97.36(10) . 16_544
B2 O7 B2 144.0(3) 18_654 .
B2 O7 Sr1 100.32(13) 18_654 .
B2 O7 Sr1 97.69(13) . .
B2 O7 Sr1 97.69(13) 18_654 18_654
B2 O7 Sr1 100.31(13) . 18_654
Sr1 O7 Sr1 119.12(11) . 18_654
O5 B1 O4 119.2(3) . 3_565
O5 B1 O3 120.5(3) . .
O4 B1 O3 120.2(3) 3_565 .
O5 B1 Sr1 56.47(15) . 25_565
O4 B1 Sr1 67.07(16) 3_565 25_565
O3 B1 Sr1 155.0(2) . 25_565
O5 B1 Sr1 37.42(14) . 2_665
O4 B1 Sr1 136.8(2) 3_565 2_665
O3 B1 Sr1 92.10(17) . 2_665
Sr1 B1 Sr1 72.10(7) 25_565 2_665
O6 B2 O4 111.3(2) . 18_654
O6 B2 O7 111.1(3) . .
O4 B2 O7 106.6(2) 18_654 .
O6 B2 O1 110.8(2) . .
O4 B2 O1 109.8(2) 18_654 .
O7 B2 O1 107.0(2) . .
O6 B2 Sr1 128.41(18) . .
O4 B2 Sr1 120.25(18) 18_654 .
O7 B2 Sr1 55.72(12) . .
O1 B2 Sr1 51.36(13) . .
O6 B2 Sr2 49.58(12) . .
O4 B2 Sr2 160.5(2) 18_654 .
O7 B2 Sr2 80.94(16) . .
O1 B2 Sr2 84.19(15) . .
Sr1 B2 Sr2 79.01(7) . .
O6 B2 Sr1 122.51(17) . 18_654
O4 B2 Sr1 53.16(13) 18_654 18_654
O7 B2 Sr1 53.77(12) . 18_654
O1 B2 Sr1 126.71(18) . 18_654
Sr1 B2 Sr1 90.93(8) . 18_654
Sr2 B2 Sr1 129.22(10) . 18_654
O6 B2 Sr2 46.36(12) . 16_544
O4 B2 Sr2 92.24(17) 18_654 16_544
O7 B2 Sr2 77.80(15) . 16_544
O1 B2 Sr2 154.28(19) . 16_544
Sr1 B2 Sr2 128.09(10) . 16_544
Sr2 B2 Sr2 71.47(7) . 16_544
Sr1 B2 Sr2 77.02(7) 18_654 16_544
O2 B3 O3 119.4(3) . 34_655
O2 B3 O1 121.5(3) . 25_665
O3 B3 O1 118.9(3) 34_655 25_665
O2 B3 Sr1 54.86(15) . .
O3 B3 Sr1 140.5(2) 34_655 .
O1 B3 Sr1 77.32(16) 25_665 .
O2 B3 Sr1 51.02(15) . 26_455
O3 B3 Sr1 75.11(16) 34_655 26_455
O1 B3 Sr1 148.2(2) 25_665 26_455
Sr1 B3 Sr1 75.52(8) . 26_455
O2 B3 Sr1 97.90(18) . 25_665
O3 B3 Sr1 128.3(2) 34_655 25_665
O1 B3 Sr1 45.64(13) 25_665 25_665
Sr1 B3 Sr1 89.53(9) . 25_665
Sr1 B3 Sr1 148.72(11) 26_455 25_665
O2 B3 Sr2 33.74(13) . .
O3 B3 Sr2 117.59(19) 34_655 .
O1 B3 Sr2 114.89(19) 25_665 .
Sr1 B3 Sr2 79.30(8) . .
Sr1 B3 Sr2 75.69(7) 26_455 .
Sr1 B3 Sr2 74.60(7) 25_665 .

loop_
_geom_bond_atom_site_label_1
_geom_bond_atom_site_label_2
_geom_bond_distance
_geom_bond_site_symmetry_2
Sr1 O5 2.399(2) 3_565
Sr1 O2 2.527(2) .
Sr1 O1 2.598(2) .
Sr1 O2 2.658(2) 27
Sr1 O4 2.704(2) .
Sr1 O7 2.7183(16) .
Sr1 O5 2.784(2) 25_565
Sr1 O4 3.029(2) 27
Sr1 B3 3.048(3) .
Sr1 O1 3.062(2) 25_665
Sr1 O3 3.224(2) 17_664
Sr1 B2 3.260(3) .
Sr2 O2 2.467(2) 3_665
Sr2 O2 2.467(2) 2_655
Sr2 O2 2.467(2) .
Sr2 O6 2.595(2) 3_665
Sr2 O6 2.595(2) .
Sr2 O6 2.595(2) 2_655
Sr2 B2 3.293(3) 3_665
Sr2 B2 3.293(3) 2_655
Sr2 B2 3.293(3) .
Sr2 B2 3.379(3) 18_654
Sr2 B2 3.379(3) 17_554
Sr2 B2 3.379(3) 16_544
Mg1 O5 2.064(2) .
Mg1 O5 2.064(2) 25_565
Mg1 O5 2.064(2) 2_665
Mg1 O5 2.064(2) 3_565
Mg1 O5 2.064(2) 27
Mg1 O5 2.064(2) 26_455
Mg1 Sr1 3.6712(6) 26_455
Mg1 Sr1 3.6712(6) 2_665
Mg1 Sr1 3.6712(6) 3_565
Mg1 Sr1 3.6713(6) 27
Mg1 Sr1 3.6713(6) 25_565
O1 B3 1.396(4) 25_665
O1 B2 1.522(4) .
O1 Sr1 3.062(2) 25_665
O2 B3 1.339(4) .
O2 Sr1 2.658(2) 26_455
O3 B3 1.389(4) 28_565
O3 B1 1.398(4) .
O3 Sr1 3.224(2) 17_564
O4 B1 1.384(4) 2_665
O4 B2 1.469(4) 18_654
O4 Sr1 3.029(2) 26_455
O5 B1 1.326(4) .
O5 Sr1 2.399(2) 2_665
O5 Sr1 2.784(2) 25_565
O6 B2 1.466(3) .
O6 B2 1.466(3) 16_544
O6 Sr2 2.595(2) 16_544
O7 B2 1.473(3) 18_654
O7 B2 1.473(3) .
O7 Sr1 2.7183(16) 18_654
B1 O4 1.384(4) 3_565
B1 Sr1 3.287(3) 25_565
B1 Sr1 3.314(3) 2_665
B2 O4 1.469(4) 18_654
B2 Sr1 3.315(3) 18_654
B2 Sr2 3.379(3) 16_544
B3 O3 1.389(4) 34_655
B3 O1 1.396(4) 25_665
B3 Sr1 3.288(3) 26_455
B3 Sr1 3.375(3) 25_665
